data_7024281
loop_
_publ_author_name
'Carruthers, Christopher'
'Fisher, Julie'
'Harding, Lindsay P.'
'Hardie, Michaele J.'

_publ_section_title
;
 Host-guest influence on metallo-supramolecular assemblies with a
 cyclotriveratrylene-type ligand.
;
_journal_issue 2
_journal_name_full 'Dalton transactions (Cambridge, England : 2003)'
_journal_page_first 355
_journal_page_last 357
_journal_paper_doi 10.1039/b914285a
_journal_volume 39
_journal_year 2010
_chemical_formula_sum 'C48 H64 B10 Cd N6 O9'
_chemical_formula_weight 1089.55
_chemical_name_common
;
diaceto(tris(4-
pyridylmethylamino)cyclotriguaiacylene)cadmium(ii) 1,2-
dicarbadodecaborane(12) hydrate
;
_chemical_name_systematic
;
diaceto{tris(4-pyridylmethylamino)cyclotriguaiacylene}cadmium(II)
1,2-dicarbadodecaborane(12) hydrate
;
_space_group_IT_number 14
_symmetry_cell_setting monoclinic
_symmetry_space_group_name_Hall '-P 2ybc'
_symmetry_space_group_name_H-M 'P 1 21/c 1'
_atom_sites_solution_hydrogens geom
_atom_sites_solution_primary direct
_atom_sites_solution_secondary difmap
_audit_creation_method SHELXL-97
_cell_angle_alpha 90.00
_cell_angle_beta 113.048(5)
_cell_angle_gamma 90.00
_cell_formula_units_Z 4
_cell_length_a 19.6188(18)
_cell_length_b 14.3436(12)
_cell_length_c 22.743(2)
_cell_measurement_reflns_used 3808
_cell_measurement_temperature 150(2)
_cell_measurement_theta_max 19.51
_cell_measurement_theta_min 2.26
_cell_volume 5889.1(9)
_computing_cell_refinement 'Bruker SMART'
_computing_data_collection 'Bruker SMART'
_computing_data_reduction 'Bruker SAINT'
_computing_molecular_graphics 'XSeed (Barbour, 2001)'
_computing_publication_material 'Bruker SHELXTL'
_computing_structure_refinement 'SHELXL-97 (Sheldrick, 1997)'
_computing_structure_solution 'SHELXS-97 (Sheldrick, 1990)'
_diffrn_ambient_temperature 150(2)
_diffrn_measured_fraction_theta_full 0.997
_diffrn_measured_fraction_theta_max 0.997
_diffrn_measurement_device_type 'Bruker X8 CCD area detector'
_diffrn_measurement_method 'phi and omega scans'
_diffrn_radiation_monochromator graphite
_diffrn_radiation_source 'fine-focus sealed tube'
_diffrn_radiation_type MoK\a
_diffrn_radiation_wavelength 0.71073
_diffrn_reflns_av_R_equivalents 0.0741
_diffrn_reflns_av_sigmaI/netI 0.1280
_diffrn_reflns_limit_h_max 20
_diffrn_reflns_limit_h_min -21
_diffrn_reflns_limit_k_max 15
_diffrn_reflns_limit_k_min -11
_diffrn_reflns_limit_l_max 24
_diffrn_reflns_limit_l_min -24
_diffrn_reflns_number 27182
_diffrn_reflns_theta_full 22.50
_diffrn_reflns_theta_max 22.50
_diffrn_reflns_theta_min 2.41
_exptl_absorpt_coefficient_mu 0.424
_exptl_absorpt_correction_T_max 0.9916
_exptl_absorpt_correction_T_min 0.9588
_exptl_absorpt_correction_type multi-scan
_exptl_absorpt_process_details SADABS
_exptl_crystal_colour colourless
_exptl_crystal_density_diffrn 1.229
_exptl_crystal_density_method 'not measured'
_exptl_crystal_description plate
_exptl_crystal_F_000 2256
_exptl_crystal_size_max 0.10
_exptl_crystal_size_mid 0.10
_exptl_crystal_size_min 0.02
_refine_diff_density_max 1.745
_refine_diff_density_min -0.645
_refine_diff_density_rms 0.126
_refine_ls_extinction_method none
_refine_ls_goodness_of_fit_ref 1.044
_refine_ls_hydrogen_treatment noref
_refine_ls_matrix_type full
_refine_ls_number_parameters 666
_refine_ls_number_reflns 7681
_refine_ls_number_restraints 0
_refine_ls_restrained_S_all 1.044
_refine_ls_R_factor_all 0.1700
_refine_ls_R_factor_gt 0.0831
_refine_ls_shift/su_max 0.000
_refine_ls_shift/su_mean 0.000
_refine_ls_structure_factor_coef Fsqd
_refine_ls_weighting_details 'calc w=1/[\s^2^(Fo^2^)+(0.1463P)^2^+23.3068P] where P=(Fo^2^+2Fc^2^)/3'
_refine_ls_weighting_scheme calc
_refine_ls_wR_factor_gt 0.2273
_refine_ls_wR_factor_ref 0.2898
_reflns_number_gt 3923
_reflns_number_total 7681
_reflns_threshold_expression >2sigma(I)
_cod_data_source_file b914285a.txt
_cod_data_source_block c:
_cod_depositor_comments
;
The following automatic conversions were performed:

'_symmetry_cell_setting' value 'Monoclinic' changed to 'monoclinic'
according to /home/saulius/struct/CIF-dictionaries/cif_core.dic
dictionary named 'cif_core.dic' version 2.4.2 from 2011-04-26.

Automatic conversion script
Id: cif_fix_values 1891 2012-01-12 08:04:46Z andrius 
;
_cod_original_sg_symbol_H-M P2(1)/c
_cod_database_code 7024281

loop_
_symmetry_equiv_pos_as_xyz
'x, y, z'
'-x, y+1/2, -z+1/2'
'-x, -y, -z'
'x, -y-1/2, z-1/2'

loop_
_atom_site_label
_atom_site_type_symbol
_atom_site_fract_x
_atom_site_fract_y
_atom_site_fract_z
_atom_site_U_iso_or_equiv
_atom_site_adp_type
_atom_site_occupancy
_atom_site_symmetry_multiplicity
_atom_site_calc_flag
_atom_site_refinement_flags
Cd1 Cd 0.18235(5) 0.49177(6) 0.22284(4) 0.0443(4) Uani 1 1 d .
O1 O 0.8920(4) 0.4727(6) 0.5828(4) 0.052(2) Uani 1 1 d .
O2 O 0.4681(5) 0.2540(6) 0.3945(4) 0.059(2) Uani 1 1 d .
O3 O 0.6600(5) 0.6051(5) 0.1810(5) 0.066(3) Uani 1 1 d .
O4 O 0.2372(5) 0.3817(5) 0.3102(4) 0.050(2) Uani 1 1 d .
O5 O 0.1180(5) 0.4109(7) 0.2783(5) 0.074(3) Uani 1 1 d .
O6 O 0.0652(7) 0.5957(12) 0.1986(6) 0.152(7) Uani 1 1 d .
O7 O 0.1219(6) 0.5918(6) 0.1344(5) 0.080(3) Uani 1 1 d .
O8 O 0.0731(6) 0.5300(8) 0.0087(5) 0.099(3) Uiso 1 1 d .
O9 O -0.0218(10) 0.3332(13) 0.2327(9) 0.082(6) Uiso 0.50 1 d P
O10 O -0.0379(13) 0.6443(16) 0.2363(11) 0.110(8) Uiso 0.50 1 d P
N1 N 0.9176(5) 0.5785(6) 0.4967(4) 0.042(2) Uani 1 1 d .
H1 H 0.9143 0.6055 0.5302 0.051 Uiso 1 1 calc R
N2 N 0.5716(6) 0.2048(7) 0.5069(5) 0.056(3) Uani 1 1 d .
H2 H 0.5245 0.2101 0.5004 0.067 Uiso 1 1 calc R
N3 N 0.5282(5) 0.5263(6) 0.1527(5) 0.048(3) Uani 1 1 d .
H3 H 0.5313 0.5873 0.1504 0.058 Uiso 1 1 calc R
N4 N 0.8653(6) 0.8635(6) 0.3482(5) 0.046(3) Uani 1 1 d .
N5 N 0.7571(5) 0.3949(7) 0.6980(4) 0.041(2) Uani 1 1 d .
N6 N 0.2853(5) 0.4920(6) 0.1876(5) 0.040(2) Uani 1 1 d .
C1 C 0.8221(6) 0.3750(7) 0.3946(5) 0.035(3) Uani 1 1 d .
C2 C 0.8571(6) 0.4626(7) 0.4134(6) 0.035(3) Uani 1 1 d .
H2A H 0.8647 0.5006 0.3822 0.042 Uiso 1 1 calc R
C3 C 0.8804(6) 0.4944(7) 0.4748(6) 0.035(3) Uani 1 1 d .
C4 C 0.8657(6) 0.4383(8) 0.5204(6) 0.039(3) Uani 1 1 d .
C5 C 0.8310(6) 0.3521(8) 0.5018(6) 0.042(3) Uani 1 1 d .
H5 H 0.8222 0.3144 0.5325 0.050 Uiso 1 1 calc R
C6 C 0.8084(6) 0.3189(7) 0.4376(5) 0.035(3) Uani 1 1 d .
C7 C 0.7703(6) 0.2234(7) 0.4232(6) 0.043(3) Uani 1 1 d .
H7A H 0.7771 0.1960 0.3859 0.052 Uiso 1 1 calc R
H7B H 0.7951 0.1817 0.4602 0.052 Uiso 1 1 calc R
C8 C 0.6876(7) 0.2265(7) 0.4092(6) 0.038(3) Uani 1 1 d .
C9 C 0.6682(7) 0.2140(7) 0.4641(6) 0.045(3) Uani 1 1 d .
H9 H 0.7055 0.2000 0.5048 0.054 Uiso 1 1 calc R
C10 C 0.5929(7) 0.2226(7) 0.4565(7) 0.046(3) Uani 1 1 d .
C11 C 0.5402(7) 0.2450(8) 0.3978(6) 0.042(3) Uani 1 1 d .
C12 C 0.5591(6) 0.2543(7) 0.3444(6) 0.042(3) Uani 1 1 d .
H12 H 0.5210 0.2677 0.3040 0.050 Uiso 1 1 calc R
C13 C 0.6308(6) 0.2445(7) 0.3487(6) 0.039(3) Uani 1 1 d .
C14 C 0.6461(7) 0.2477(7) 0.2868(6) 0.043(3) Uani 1 1 d .
H14A H 0.6920 0.2120 0.2944 0.051 Uiso 1 1 calc R
H14B H 0.6051 0.2152 0.2526 0.051 Uiso 1 1 calc R
C15 C 0.6546(6) 0.3448(7) 0.2623(5) 0.032(3) Uani 1 1 d .
C16 C 0.5898(7) 0.3901(7) 0.2209(6) 0.042(3) Uani 1 1 d .
H16 H 0.5435 0.3600 0.2108 0.051 Uiso 1 1 calc R
C17 C 0.5910(6) 0.4784(7) 0.1938(6) 0.038(3) Uani 1 1 d .
C18 C 0.6618(7) 0.5195(7) 0.2103(6) 0.044(3) Uani 1 1 d .
C19 C 0.7252(7) 0.4770(8) 0.2504(6) 0.046(3) Uani 1 1 d .
H19 H 0.7715 0.5071 0.2601 0.055 Uiso 1 1 calc R
C20 C 0.7233(7) 0.3883(7) 0.2780(5) 0.039(3) Uani 1 1 d .
C21 C 0.7972(6) 0.3464(7) 0.3229(6) 0.045(3) Uani 1 1 d .
H21A H 0.8362 0.3656 0.3080 0.054 Uiso 1 1 calc R
H21B H 0.7934 0.2776 0.3199 0.054 Uiso 1 1 calc R
C22 C 0.9618(7) 0.6230(8) 0.4659(6) 0.047(3) Uani 1 1 d .
H22A H 0.9726 0.5761 0.4388 0.056 Uiso 1 1 calc R
H22B H 1.0097 0.6421 0.4995 0.056 Uiso 1 1 calc R
C23 C 0.9277(6) 0.7071(7) 0.4252(5) 0.035(3) Uani 1 1 d .
C24 C 0.8521(7) 0.7147(8) 0.3920(6) 0.053(3) Uani 1 1 d .
H24 H 0.8198 0.6671 0.3946 0.064 Uiso 1 1 calc R
C25 C 0.8237(7) 0.7945(9) 0.3540(7) 0.061(4) Uani 1 1 d .
H25 H 0.7716 0.7989 0.3312 0.074 Uiso 1 1 calc R
C26 C 0.9388(7) 0.8548(9) 0.3805(6) 0.056(4) Uani 1 1 d .
H26 H 0.9699 0.9035 0.3773 0.068 Uiso 1 1 calc R
C27 C 0.9710(7) 0.7791(8) 0.4179(6) 0.048(3) Uani 1 1 d .
H27 H 1.0234 0.7759 0.4389 0.058 Uiso 1 1 calc R
C28 C 0.8819(8) 0.4143(10) 0.6293(6) 0.070(4) Uani 1 1 d .
H28A H 0.8294 0.3982 0.6154 0.105 Uiso 1 1 calc R
H28B H 0.8983 0.4473 0.6703 0.105 Uiso 1 1 calc R
H28C H 0.9111 0.3572 0.6344 0.105 Uiso 1 1 calc R
C29 C 0.6234(8) 0.1779(8) 0.5695(6) 0.058(4) Uani 1 1 d .
H29A H 0.6566 0.1296 0.5642 0.069 Uiso 1 1 calc R
H29B H 0.5953 0.1488 0.5925 0.069 Uiso 1 1 calc R
C30 C 0.6721(7) 0.2563(9) 0.6120(6) 0.049(3) Uani 1 1 d .
C31 C 0.6485(7) 0.3492(8) 0.6042(6) 0.044(3) Uani 1 1 d .
H31 H 0.6042 0.3669 0.5697 0.053 Uiso 1 1 calc R
C32 C 0.6909(8) 0.4144(8) 0.6476(6) 0.051(3) Uani 1 1 d .
H32 H 0.6735 0.4769 0.6426 0.062 Uiso 1 1 calc R
C33 C 0.7812(7) 0.3060(8) 0.7027(6) 0.048(3) Uani 1 1 d .
H33 H 0.8277 0.2904 0.7353 0.057 Uiso 1 1 calc R
C34 C 0.7401(8) 0.2363(8) 0.6612(6) 0.050(3) Uani 1 1 d .
H34 H 0.7587 0.1743 0.6664 0.060 Uiso 1 1 calc R
C35 C 0.4167(8) 0.3023(10) 0.3421(8) 0.083(5) Uani 1 1 d .
H35A H 0.4392 0.3601 0.3353 0.124 Uiso 1 1 calc R
H35B H 0.3727 0.3171 0.3507 0.124 Uiso 1 1 calc R
H35C H 0.4024 0.2632 0.3038 0.124 Uiso 1 1 calc R
C36 C 0.4589(6) 0.4828(8) 0.1140(6) 0.046(3) Uani 1 1 d .
H36A H 0.4686 0.4163 0.1083 0.055 Uiso 1 1 calc R
H36B H 0.4402 0.5122 0.0712 0.055 Uiso 1 1 calc R
C37 C 0.3980(7) 0.4877(7) 0.1398(6) 0.046(3) Uani 1 1 d .
C38 C 0.3227(6) 0.4836(7) 0.0984(6) 0.042(3) Uani 1 1 d .
H38 H 0.3088 0.4797 0.0535 0.051 Uiso 1 1 calc R
C39 C 0.2691(7) 0.4854(8) 0.1239(7) 0.054(3) Uani 1 1 d .
H39 H 0.2185 0.4819 0.0954 0.064 Uiso 1 1 calc R
C40 C 0.3552(6) 0.4979(8) 0.2250(5) 0.045(3) Uani 1 1 d .
H40 H 0.3674 0.5039 0.2695 0.054 Uiso 1 1 calc R
C41 C 0.4123(6) 0.4960(8) 0.2050(6) 0.049(3) Uani 1 1 d .
H41 H 0.4619 0.5002 0.2354 0.059 Uiso 1 1 calc R
C42 C 0.7310(8) 0.6426(10) 0.1887(8) 0.091(6) Uani 1 1 d .
H42A H 0.7565 0.6655 0.2325 0.136 Uiso 1 1 calc R
H42B H 0.7240 0.6941 0.1586 0.136 Uiso 1 1 calc R
H42C H 0.7608 0.5937 0.1802 0.136 Uiso 1 1 calc R
C43 C 0.1761(9) 0.3689(8) 0.3146(6) 0.051(3) Uani 1 1 d .
C44 C 0.1709(8) 0.3046(9) 0.3647(6) 0.068(4) Uani 1 1 d .
H44A H 0.1475 0.2460 0.3447 0.102 Uiso 1 1 calc R
H44B H 0.1412 0.3340 0.3856 0.102 Uiso 1 1 calc R
H44C H 0.2207 0.2917 0.3966 0.102 Uiso 1 1 calc R
C45 C 0.0709(9) 0.6221(11) 0.1489(8) 0.074(5) Uani 1 1 d .
C46 C 0.0147(8) 0.6901(11) 0.1014(7) 0.087(5) Uani 1 1 d .
H46A H -0.0291 0.6554 0.0737 0.130 Uiso 1 1 calc R
H46B H 0.0377 0.7206 0.0752 0.130 Uiso 1 1 calc R
H46C H 0.0000 0.7374 0.1253 0.130 Uiso 1 1 calc R
C47 C 0.6856(7) 0.5343(9) 0.4357(6) 0.062(4) Uani 1 1 d .
H47 H 0.7331 0.4849 0.4455 0.074 Uiso 1 1 calc R
C48 C 0.6051(7) 0.5220(8) 0.3709(6) 0.058(4) Uani 1 1 d .
H48 H 0.5954 0.4641 0.3355 0.069 Uiso 1 1 calc R
B1 B 0.6676(8) 0.6115(10) 0.3728(7) 0.053(4) Uani 1 1 d .
H1A H 0.6997 0.6153 0.3416 0.063 Uiso 1 1 calc R
B2 B 0.7064(8) 0.6463(11) 0.4553(7) 0.058(4) Uani 1 1 d .
H2B H 0.7641 0.6744 0.4783 0.070 Uiso 1 1 calc R
B3 B 0.6693(9) 0.5750(11) 0.4977(8) 0.059(4) Uani 1 1 d .
H3A H 0.7024 0.5564 0.5488 0.070 Uiso 1 1 calc R
B4 B 0.6087(9) 0.4938(10) 0.4439(7) 0.058(4) Uani 1 1 d .
H4 H 0.6029 0.4208 0.4587 0.070 Uiso 1 1 calc R
B5 B 0.5715(8) 0.5927(9) 0.4686(8) 0.055(4) Uani 1 1 d .
H5A H 0.5400 0.5866 0.5002 0.066 Uiso 1 1 calc R
B6 B 0.5332(8) 0.5568(10) 0.3876(7) 0.053(4) Uani 1 1 d .
H6 H 0.4764 0.5259 0.3659 0.064 Uiso 1 1 calc R
B7 B 0.5679(8) 0.6303(9) 0.3423(7) 0.050(4) Uani 1 1 d .
H7 H 0.5349 0.6471 0.2908 0.060 Uiso 1 1 calc R
B8 B 0.6292(9) 0.7128(10) 0.3955(8) 0.066(5) Uani 1 1 d .
H8 H 0.6358 0.7847 0.3793 0.079 Uiso 1 1 calc R
B9 B 0.6327(9) 0.6883(9) 0.4738(8) 0.056(4) Uani 1 1 d .
H9A H 0.6418 0.7459 0.5093 0.067 Uiso 1 1 calc R
B10 B 0.5478(9) 0.6779(10) 0.4048(8) 0.059(5) Uani 1 1 d .
H10 H 0.5007 0.7278 0.3949 0.071 Uiso 1 1 calc R

loop_
_atom_site_aniso_label
_atom_site_aniso_U_11
_atom_site_aniso_U_22
_atom_site_aniso_U_33
_atom_site_aniso_U_23
_atom_site_aniso_U_13
_atom_site_aniso_U_12
Cd1 0.0432(6) 0.0363(6) 0.0510(6) -0.0023(5) 0.0157(4) 0.0018(5)
O1 0.055(5) 0.057(6) 0.043(5) 0.002(4) 0.020(5) 0.004(4)
O2 0.050(6) 0.071(6) 0.052(6) -0.016(5) 0.015(5) -0.018(5)
O3 0.060(6) 0.034(5) 0.114(8) 0.019(5) 0.043(6) -0.007(4)
O4 0.047(6) 0.035(5) 0.059(6) 0.000(4) 0.012(5) 0.002(4)
O5 0.057(6) 0.079(7) 0.082(7) 0.004(6) 0.022(6) 0.021(6)
O6 0.105(10) 0.253(19) 0.095(10) 0.064(12) 0.036(9) -0.024(11)
O7 0.068(7) 0.045(6) 0.102(9) 0.020(5) 0.008(7) 0.002(5)
N1 0.038(6) 0.037(6) 0.051(7) -0.004(5) 0.015(5) 0.006(5)
N2 0.057(7) 0.069(8) 0.052(7) -0.004(6) 0.031(7) -0.019(6)
N3 0.044(7) 0.020(5) 0.078(8) -0.003(5) 0.021(6) -0.002(5)
N4 0.046(7) 0.034(6) 0.054(7) 0.010(5) 0.016(6) -0.003(5)
N5 0.043(7) 0.047(7) 0.038(6) 0.000(5) 0.023(6) -0.004(5)
N6 0.043(6) 0.029(5) 0.043(6) -0.007(5) 0.011(5) 0.002(5)
C1 0.033(7) 0.025(6) 0.049(8) 0.008(6) 0.019(6) 0.015(5)
C2 0.035(7) 0.030(7) 0.043(8) 0.002(6) 0.018(6) 0.003(5)
C3 0.028(6) 0.015(6) 0.057(8) 0.009(6) 0.013(6) 0.010(5)
C4 0.035(7) 0.034(7) 0.047(8) 0.005(6) 0.016(6) 0.018(6)
C5 0.037(7) 0.036(7) 0.057(9) 0.020(6) 0.024(6) 0.021(6)
C6 0.037(7) 0.035(7) 0.036(7) -0.003(6) 0.016(6) 0.008(6)
C7 0.047(8) 0.033(7) 0.047(8) 0.009(6) 0.015(6) 0.012(6)
C8 0.058(8) 0.010(5) 0.058(9) 0.002(5) 0.034(7) 0.002(6)
C9 0.065(9) 0.025(6) 0.049(8) 0.001(6) 0.027(7) -0.001(6)
C10 0.057(9) 0.024(7) 0.068(10) -0.009(6) 0.036(8) -0.014(6)
C11 0.042(8) 0.041(7) 0.038(8) -0.015(6) 0.012(7) -0.012(6)
C12 0.038(8) 0.029(7) 0.052(9) -0.013(6) 0.010(6) -0.007(6)
C13 0.042(8) 0.020(6) 0.051(9) -0.004(5) 0.013(7) 0.000(6)
C14 0.059(8) 0.030(7) 0.049(8) -0.010(6) 0.033(7) -0.008(6)
C15 0.033(7) 0.027(6) 0.039(7) -0.008(5) 0.015(6) 0.002(6)
C16 0.054(8) 0.022(6) 0.058(8) -0.011(6) 0.029(7) -0.007(6)
C17 0.041(8) 0.025(7) 0.056(8) -0.008(6) 0.029(7) -0.006(6)
C18 0.061(9) 0.022(7) 0.048(8) 0.003(6) 0.020(7) 0.002(6)
C19 0.047(8) 0.042(8) 0.056(8) -0.007(6) 0.026(7) -0.004(6)
C20 0.058(9) 0.023(6) 0.046(8) 0.006(6) 0.030(7) 0.016(6)
C21 0.045(8) 0.026(6) 0.076(10) -0.001(6) 0.036(7) -0.003(6)
C22 0.052(8) 0.039(7) 0.047(8) -0.005(6) 0.017(7) -0.002(7)
C23 0.035(7) 0.029(6) 0.033(7) -0.003(5) 0.003(6) 0.002(6)
C24 0.035(8) 0.043(8) 0.078(10) 0.007(7) 0.019(7) 0.005(6)
C25 0.046(8) 0.045(8) 0.079(11) 0.002(8) 0.010(8) 0.007(7)
C26 0.036(9) 0.049(9) 0.071(10) 0.012(7) 0.007(7) -0.004(7)
C27 0.035(7) 0.031(7) 0.075(10) 0.005(7) 0.017(7) 0.009(6)
C28 0.092(11) 0.083(11) 0.039(9) -0.001(8) 0.031(8) -0.010(9)
C29 0.078(10) 0.044(8) 0.065(10) -0.016(7) 0.043(9) -0.018(7)
C30 0.060(9) 0.054(9) 0.044(8) -0.003(7) 0.033(8) -0.009(7)
C31 0.044(8) 0.034(7) 0.058(9) -0.004(6) 0.024(7) -0.001(6)
C32 0.063(10) 0.037(8) 0.064(10) 0.004(7) 0.036(8) 0.002(7)
C33 0.065(9) 0.034(8) 0.053(9) 0.001(6) 0.032(7) 0.003(7)
C34 0.078(10) 0.034(7) 0.046(9) 0.012(7) 0.034(8) 0.006(7)
C35 0.067(11) 0.052(9) 0.134(16) -0.006(10) 0.044(11) -0.002(8)
C36 0.053(8) 0.039(7) 0.055(8) 0.000(6) 0.031(7) 0.011(6)
C37 0.049(8) 0.020(6) 0.064(9) -0.007(6) 0.017(7) -0.002(6)
C38 0.046(8) 0.039(7) 0.043(7) 0.005(6) 0.019(7) 0.008(6)
C39 0.037(7) 0.040(8) 0.072(10) 0.005(7) 0.009(7) 0.011(6)
C40 0.039(8) 0.060(8) 0.029(7) -0.019(6) 0.005(6) -0.004(7)
C41 0.041(7) 0.061(8) 0.041(8) -0.017(7) 0.010(6) 0.009(7)
C42 0.061(10) 0.064(10) 0.151(16) 0.047(10) 0.047(11) 0.009(9)
C43 0.068(11) 0.035(8) 0.056(9) -0.015(7) 0.029(9) -0.006(8)
C44 0.091(11) 0.045(8) 0.062(10) -0.008(7) 0.025(9) -0.014(8)
C45 0.062(11) 0.069(11) 0.080(13) -0.010(10) 0.016(10) -0.020(9)
C46 0.061(10) 0.088(12) 0.092(13) 0.026(10) 0.010(9) 0.027(9)
C47 0.039(8) 0.065(9) 0.064(10) -0.017(7) 0.000(7) 0.017(7)
C48 0.064(9) 0.026(7) 0.067(9) -0.013(6) 0.010(7) 0.010(6)
B1 0.038(9) 0.059(10) 0.060(11) -0.022(8) 0.019(8) -0.004(8)
B2 0.043(9) 0.070(11) 0.057(11) -0.023(9) 0.015(8) -0.014(8)
B3 0.061(11) 0.057(10) 0.049(10) -0.018(8) 0.012(9) -0.007(9)
B4 0.083(12) 0.039(9) 0.042(9) 0.012(8) 0.012(8) -0.003(9)
B5 0.058(10) 0.038(9) 0.069(11) 0.001(8) 0.025(9) -0.003(8)
B6 0.041(9) 0.040(9) 0.069(12) 0.014(8) 0.010(8) 0.002(7)
B7 0.041(9) 0.035(8) 0.060(10) 0.022(7) 0.005(8) 0.007(7)
B8 0.085(13) 0.031(8) 0.101(14) -0.019(9) 0.057(12) -0.031(9)
B9 0.073(11) 0.030(8) 0.083(12) -0.020(8) 0.050(10) -0.014(8)
B10 0.065(11) 0.034(9) 0.088(13) 0.008(8) 0.041(10) 0.008(8)

loop_
_atom_type_symbol
_atom_type_description
_atom_type_scat_dispersion_real
_atom_type_scat_dispersion_imag
_atom_type_scat_source
C C 0.0033 0.0016 'International Tables Vol C Tables 4.2.6.8 and 6.1.1.4'
H H 0.0000 0.0000 'International Tables Vol C Tables 4.2.6.8 and 6.1.1.4'
B B 0.0013 0.0007 'International Tables Vol C Tables 4.2.6.8 and 6.1.1.4'
Cd Cd -0.8075 1.2024 'International Tables Vol C Tables 4.2.6.8 and 6.1.1.4'
N N 0.0061 0.0033 'International Tables Vol C Tables 4.2.6.8 and 6.1.1.4'
O O 0.0106 0.0060 'International Tables Vol C Tables 4.2.6.8 and 6.1.1.4'

loop_
_geom_angle_atom_site_label_1
_geom_angle_atom_site_label_2
_geom_angle_atom_site_label_3
_geom_angle
_geom_angle_site_symmetry_1
_geom_angle_site_symmetry_3
N5 Cd1 O7 99.4(3) 3_666 .
N5 Cd1 N4 172.1(3) 3_666 2_645
O7 Cd1 N4 87.6(3) . 2_645
N5 Cd1 O5 98.2(3) 3_666 .
O7 Cd1 O5 123.0(4) . .
N4 Cd1 O5 80.5(3) 2_645 .
N5 Cd1 O4 84.0(3) 3_666 .
O7 Cd1 O4 176.0(3) . .
N4 Cd1 O4 89.1(3) 2_645 .
O5 Cd1 O4 54.1(3) . .
N5 Cd1 N6 90.8(3) 3_666 .
O7 Cd1 N6 85.7(4) . .
N4 Cd1 N6 86.2(3) 2_645 .
O5 Cd1 N6 147.4(3) . .
O4 Cd1 N6 96.3(3) . .
N5 Cd1 O6 84.7(4) 3_666 .
O7 Cd1 O6 50.9(4) . .
N4 Cd1 O6 102.6(4) 2_645 .
O5 Cd1 O6 77.7(4) . .
O4 Cd1 O6 127.9(4) . .
N6 Cd1 O6 134.5(4) . .
C4 O1 C28 116.3(9) . .
C11 O2 C35 117.9(10) . .
C18 O3 C42 115.5(10) . .
C43 O4 Cd1 91.6(8) . .
C43 O5 Cd1 92.7(8) . .
C45 O6 Cd1 88.9(12) . .
C45 O7 Cd1 100.0(11) . .
C3 N1 C22 122.3(9) . .
C3 N1 H1 118.9 . .
C22 N1 H1 118.9 . .
C10 N2 C29 122.7(11) . .
C10 N2 H2 118.6 . .
C29 N2 H2 118.6 . .
C17 N3 C36 124.6(9) . .
C17 N3 H3 117.7 . .
C36 N3 H3 117.7 . .
C25 N4 C26 116.7(10) . .
C25 N4 Cd1 123.4(8) . 2_655
C26 N4 Cd1 119.6(8) . 2_655
C33 N5 C32 116.3(10) . .
C33 N5 Cd1 122.2(8) . 3_666
C32 N5 Cd1 121.3(8) . 3_666
C40 N6 C39 116.5(10) . .
C40 N6 Cd1 125.5(8) . .
C39 N6 Cd1 118.0(7) . .
C6 C1 C2 120.9(11) . .
C6 C1 C21 121.5(10) . .
C2 C1 C21 117.6(9) . .
C3 C2 C1 122.1(10) . .
C3 C2 H2A 118.9 . .
C1 C2 H2A 118.9 . .
C2 C3 N1 124.8(10) . .
C2 C3 C4 118.2(10) . .
N1 C3 C4 117.0(10) . .
O1 C4 C5 124.4(11) . .
O1 C4 C3 116.0(10) . .
C5 C4 C3 119.5(11) . .
C4 C5 C6 121.7(11) . .
C4 C5 H5 119.2 . .
C6 C5 H5 119.2 . .
C1 C6 C5 117.6(10) . .
C1 C6 C7 125.9(10) . .
C5 C6 C7 116.6(10) . .
C8 C7 C6 114.0(9) . .
C8 C7 H7A 108.8 . .
C6 C7 H7A 108.8 . .
C8 C7 H7B 108.8 . .
C6 C7 H7B 108.8 . .
H7A C7 H7B 107.6 . .
C13 C8 C9 119.2(11) . .
C13 C8 C7 125.1(10) . .
C9 C8 C7 115.7(11) . .
C10 C9 C8 119.7(11) . .
C10 C9 H9 120.2 . .
C8 C9 H9 120.2 . .
C11 C10 N2 119.6(11) . .
C11 C10 C9 119.2(11) . .
N2 C10 C9 121.2(12) . .
C10 C11 O2 115.9(11) . .
C10 C11 C12 120.8(11) . .
O2 C11 C12 123.3(11) . .
C13 C12 C11 122.3(12) . .
C13 C12 H12 118.8 . .
C11 C12 H12 118.8 . .
C12 C13 C8 118.7(11) . .
C12 C13 C14 119.3(11) . .
C8 C13 C14 122.0(10) . .
C15 C14 C13 116.4(8) . .
C15 C14 H14A 108.2 . .
C13 C14 H14A 108.2 . .
C15 C14 H14B 108.2 . .
C13 C14 H14B 108.2 . .
H14A C14 H14B 107.4 . .
C20 C15 C16 119.5(10) . .
C20 C15 C14 122.9(10) . .
C16 C15 C14 117.6(10) . .
C15 C16 C17 122.7(11) . .
C15 C16 H16 118.7 . .
C17 C16 H16 118.7 . .
N3 C17 C16 124.9(10) . .
N3 C17 C18 119.1(9) . .
C16 C17 C18 116.0(11) . .
C19 C18 O3 124.0(11) . .
C19 C18 C17 122.2(10) . .
O3 C18 C17 113.8(11) . .
C18 C19 C20 121.3(11) . .
C18 C19 H19 119.4 . .
C20 C19 H19 119.4 . .
C15 C20 C19 118.3(11) . .
C15 C20 C21 124.1(9) . .
C19 C20 C21 117.6(11) . .
C20 C21 C1 114.8(9) . .
C20 C21 H21A 108.6 . .
C1 C21 H21A 108.6 . .
C20 C21 H21B 108.6 . .
C1 C21 H21B 108.6 . .
H21A C21 H21B 107.5 . .
N1 C22 C23 116.1(9) . .
N1 C22 H22A 108.3 . .
C23 C22 H22A 108.3 . .
N1 C22 H22B 108.3 . .
C23 C22 H22B 108.3 . .
H22A C22 H22B 107.4 . .
C24 C23 C27 116.9(11) . .
C24 C23 C22 121.6(10) . .
C27 C23 C22 121.5(10) . .
C23 C24 C25 118.9(12) . .
C23 C24 H24 120.6 . .
C25 C24 H24 120.6 . .
N4 C25 C24 123.8(12) . .
N4 C25 H25 118.1 . .
C24 C25 H25 118.1 . .
N4 C26 C27 123.3(11) . .
N4 C26 H26 118.4 . .
C27 C26 H26 118.4 . .
C26 C27 C23 120.5(11) . .
C26 C27 H27 119.8 . .
C23 C27 H27 119.8 . .
O1 C28 H28A 109.5 . .
O1 C28 H28B 109.5 . .
H28A C28 H28B 109.5 . .
O1 C28 H28C 109.5 . .
H28A C28 H28C 109.5 . .
H28B C28 H28C 109.5 . .
N2 C29 C30 116.6(11) . .
N2 C29 H29A 108.1 . .
C30 C29 H29A 108.1 . .
N2 C29 H29B 108.1 . .
C30 C29 H29B 108.1 . .
H29A C29 H29B 107.3 . .
C34 C30 C31 117.6(11) . .
C34 C30 C29 121.0(12) . .
C31 C30 C29 121.4(12) . .
C32 C31 C30 118.6(12) . .
C32 C31 H31 120.7 . .
C30 C31 H31 120.7 . .
C31 C32 N5 124.3(11) . .
C31 C32 H32 117.8 . .
N5 C32 H32 117.8 . .
N5 C33 C34 122.2(12) . .
N5 C33 H33 118.9 . .
C34 C33 H33 118.9 . .
C33 C34 C30 120.9(11) . .
C33 C34 H34 119.6 . .
C30 C34 H34 119.6 . .
O2 C35 H35A 109.5 . .
O2 C35 H35B 109.5 . .
H35A C35 H35B 109.5 . .
O2 C35 H35C 109.5 . .
H35A C35 H35C 109.5 . .
H35B C35 H35C 109.5 . .
N3 C36 C37 116.0(10) . .
N3 C36 H36A 108.3 . .
C37 C36 H36A 108.3 . .
N3 C36 H36B 108.3 . .
C37 C36 H36B 108.3 . .
H36A C36 H36B 107.4 . .
C41 C37 C38 115.6(11) . .
C41 C37 C36 123.3(11) . .
C38 C37 C36 121.1(11) . .
C39 C38 C37 119.4(11) . .
C39 C38 H38 120.3 . .
C37 C38 H38 120.3 . .
N6 C39 C38 123.2(11) . .
N6 C39 H39 118.4 . .
C38 C39 H39 118.4 . .
N6 C40 C41 125.0(11) . .
N6 C40 H40 117.5 . .
C41 C40 H40 117.5 . .
C40 C41 C37 120.3(11) . .
C40 C41 H41 119.8 . .
C37 C41 H41 119.8 . .
O3 C42 H42A 109.5 . .
O3 C42 H42B 109.5 . .
H42A C42 H42B 109.5 . .
O3 C42 H42C 109.5 . .
H42A C42 H42C 109.5 . .
H42B C42 H42C 109.5 . .
O4 C43 O5 121.5(12) . .
O4 C43 C44 120.1(14) . .
O5 C43 C44 118.4(13) . .
C43 C44 H44A 109.5 . .
C43 C44 H44B 109.5 . .
H44A C44 H44B 109.5 . .
C43 C44 H44C 109.5 . .
H44A C44 H44C 109.5 . .
H44B C44 H44C 109.5 . .
O6 C45 O7 120.1(18) . .
O6 C45 C46 122.4(17) . .
O7 C45 C46 117.5(16) . .
C45 C46 H46A 109.5 . .
C45 C46 H46B 109.5 . .
H46A C46 H46B 109.5 . .
C45 C46 H46C 109.5 . .
H46A C46 H46C 109.5 . .
H46B C46 H46C 109.5 . .
B3 C47 B2 63.0(9) . .
B3 C47 B4 63.4(9) . .
B2 C47 B4 115.6(10) . .
B3 C47 C48 110.4(10) . .
B2 C47 C48 112.2(10) . .
B4 C47 C48 59.6(8) . .
B3 C47 B1 115.4(10) . .
B2 C47 B1 63.7(9) . .
B4 C47 B1 114.0(10) . .
C48 C47 B1 61.9(8) . .
B3 C47 H47 118.2 . .
B2 C47 H47 117.2 . .
B4 C47 H47 117.9 . .
C48 C47 H47 121.7 . .
B1 C47 H47 117.0 . .
B6 C48 B4 64.0(9) . .
B6 C48 C47 110.6(10) . .
B4 C48 C47 60.1(8) . .
B6 C48 B7 63.2(8) . .
B4 C48 B7 115.8(10) . .
C47 C48 B7 110.2(9) . .
B6 C48 B1 114.6(9) . .
B4 C48 B1 112.9(10) . .
C47 C48 B1 60.1(8) . .
B7 C48 B1 62.8(8) . .
B6 C48 H48 117.7 . .
B4 C48 H48 117.5 . .
C47 C48 H48 122.6 . .
B7 C48 H48 117.9 . .
B1 C48 H48 118.5 . .
C47 B1 C48 58.0(8) . .
C47 B1 B2 56.6(8) . .
C48 B1 B2 103.5(11) . .
C47 B1 B8 104.6(10) . .
C48 B1 B8 103.3(9) . .
B2 B1 B8 62.0(9) . .
C47 B1 B7 104.6(10) . .
C48 B1 B7 57.7(7) . .
B2 B1 B7 108.0(10) . .
B8 B1 B7 58.9(8) . .
C47 B1 H1A 124.8 . .
C48 B1 H1A 125.4 . .
B2 B1 H1A 122.3 . .
B8 B1 H1A 123.0 . .
B7 B1 H1A 122.6 . .
C47 B2 B3 58.3(8) . .
C47 B2 B9 104.8(10) . .
B3 B2 B9 60.8(8) . .
C47 B2 B1 59.7(8) . .
B3 B2 B1 108.4(11) . .
B9 B2 B1 107.0(11) . .
C47 B2 B8 104.7(10) . .
B3 B2 B8 108.0(10) . .
B9 B2 B8 59.2(8) . .
B1 B2 B8 59.1(8) . .
C47 B2 H2B 124.4 . .
B3 B2 H2B 121.1 . .
B9 B2 H2B 122.7 . .
B1 B2 H2B 121.6 . .
B8 B2 H2B 122.9 . .
C47 B3 B2 58.7(8) . .
C47 B3 B4 59.0(8) . .
B2 B3 B4 108.5(11) . .
C47 B3 B9 104.5(11) . .
B2 B3 B9 60.0(9) . .
B4 B3 B9 108.0(11) . .
C47 B3 B5 105.7(11) . .
B2 B3 B5 109.3(11) . .
B4 B3 B5 60.2(9) . .
B9 B3 B5 60.6(8) . .
C47 B3 H3A 124.6 . .
B2 B3 H3A 121.0 . .
B4 B3 H3A 121.3 . .
B9 B3 H3A 122.5 . .
B5 B3 H3A 121.4 . .
C48 B4 C47 60.3(8) . .
C48 B4 B3 106.3(11) . .
C47 B4 B3 57.6(8) . .
C48 B4 B6 57.7(8) . .
C47 B4 B6 105.9(10) . .
B3 B4 B6 108.0(11) . .
C48 B4 B5 104.7(10) . .
C47 B4 B5 104.8(10) . .
B3 B4 B5 60.4(9) . .
B6 B4 B5 59.6(9) . .
C48 B4 H4 123.3 . .
C47 B4 H4 123.6 . .
B3 B4 H4 122.0 . .
B6 B4 H4 122.5 . .
B5 B4 H4 123.2 . .
B6 B5 B4 60.1(8) . .
B6 B5 B3 107.5(11) . .
B4 B5 B3 59.3(8) . .
B6 B5 B9 106.9(11) . .
B4 B5 B9 106.4(11) . .
B3 B5 B9 59.4(8) . .
B6 B5 B10 59.5(8) . .
B4 B5 B10 107.1(11) . .
B3 B5 B10 107.1(11) . .
B9 B5 B10 59.6(9) . .
B6 B5 H5A 122.0 . .
B4 B5 H5A 122.4 . .
B3 B5 H5A 122.2 . .
B9 B5 H5A 122.7 . .
B10 B5 H5A 122.3 . .
C48 B6 B5 105.8(10) . .
C48 B6 B10 105.3(10) . .
B5 B6 B10 61.4(9) . .
C48 B6 B4 58.3(8) . .
B5 B6 B4 60.3(8) . .
B10 B6 B4 108.7(11) . .
C48 B6 B7 59.9(8) . .
B5 B6 B7 109.1(11) . .
B10 B6 B7 59.1(8) . .
B4 B6 B7 108.5(10) . .
C48 B6 H6 124.2 . .
B5 B6 H6 121.2 . .
B10 B6 H6 122.1 . .
B4 B6 H6 121.4 . .
B7 B6 H6 121.1 . .
C48 B7 B10 103.9(10) . .
C48 B7 B8 105.5(10) . .
B10 B7 B8 59.8(9) . .
C48 B7 B6 56.8(7) . .
B10 B7 B6 60.2(8) . .
B8 B7 B6 107.9(11) . .
C48 B7 B1 59.5(8) . .
B10 B7 B1 107.3(11) . .
B8 B7 B1 60.0(8) . .
B6 B7 B1 106.7(10) . .
C48 B7 H7 124.9 . .
B10 B7 H7 122.8 . .
B8 B7 H7 121.9 . .
B6 B7 H7 122.4 . .
B1 B7 H7 121.7 . .
B10 B8 B7 59.4(8) . .
B10 B8 B9 60.6(9) . .
B7 B8 B9 107.4(10) . .
B10 B8 B1 107.8(10) . .
B7 B8 B1 61.1(8) . .
B9 B8 B1 105.7(11) . .
B10 B8 B2 106.5(11) . .
B7 B8 B2 107.3(10) . .
B9 B8 B2 57.8(9) . .
B1 B8 B2 58.9(8) . .
B10 B8 H8 121.8 . .
B7 B8 H8 121.5 . .
B9 B8 H8 122.9 . .
B1 B8 H8 122.2 . .
B2 B8 H8 123.3 . .
B2 B9 B3 59.2(9) . .
B2 B9 B8 63.0(9) . .
B3 B9 B8 109.7(10) . .
B2 B9 B10 109.4(11) . .
B3 B9 B10 108.5(10) . .
B8 B9 B10 59.0(9) . .
B2 B9 B5 108.2(10) . .
B3 B9 B5 60.1(8) . .
B8 B9 B5 108.6(11) . .
B10 B9 B5 60.6(8) . .
B2 B9 H9A 120.7 . .
B3 B9 H9A 121.6 . .
B8 B9 H9A 120.5 . .
B10 B9 H9A 121.6 . .
B5 B9 H9A 121.6 . .
B7 B10 B8 60.8(8) . .
B7 B10 B6 60.7(8) . .
B8 B10 B6 109.0(10) . .
B7 B10 B9 108.3(11) . .
B8 B10 B9 60.4(9) . .
B6 B10 B9 106.8(10) . .
B7 B10 B5 108.5(10) . .
B8 B10 B5 109.1(11) . .
B6 B10 B5 59.1(8) . .
B9 B10 B5 59.8(8) . .
B7 B10 H10 121.0 . .
B8 B10 H10 120.6 . .
B6 B10 H10 122.1 . .
B9 B10 H10 122.2 . .
B5 B10 H10 121.7 . .

loop_
_geom_bond_atom_site_label_1
_geom_bond_atom_site_label_2
_geom_bond_distance
_geom_bond_site_symmetry_2
Cd1 N5 2.371(9) 3_666
Cd1 O7 2.375(9) .
Cd1 N4 2.385(9) 2_645
Cd1 O5 2.404(10) .
Cd1 O4 2.434(8) .
Cd1 N6 2.447(9) .
Cd1 O6 2.611(15) .
O1 C4 1.395(13) .
O1 C28 1.424(13) .
O2 C11 1.394(13) .
O2 C35 1.404(16) .
O3 C18 1.391(12) .
O3 C42 1.437(14) .
O4 C43 1.255(15) .
O5 C43 1.268(15) .
O6 C45 1.238(18) .
O7 C45 1.247(17) .
N1 C3 1.396(13) .
N1 C22 1.458(13) .
N1 H1 0.8800 .
N2 C10 1.389(14) .
N2 C29 1.440(15) .
N2 H2 0.8800 .
N3 C17 1.400(14) .
N3 C36 1.441(14) .
N3 H3 0.8800 .
N4 C25 1.323(15) .
N4 C26 1.342(14) .
N4 Cd1 2.385(9) 2_655
N5 C33 1.350(13) .
N5 C32 1.383(14) .
N5 Cd1 2.371(9) 3_666
N6 C40 1.303(13) .
N6 C39 1.361(15) .
C1 C6 1.372(14) .
C1 C2 1.416(14) .
C1 C21 1.563(15) .
C2 C3 1.368(14) .
C2 H2A 0.9500 .
C3 C4 1.429(15) .
C4 C5 1.396(15) .
C5 C6 1.430(15) .
C5 H5 0.9500 .
C6 C7 1.533(15) .
C7 C8 1.528(15) .
C7 H7A 0.9900 .
C7 H7B 0.9900 .
C8 C13 1.416(15) .
C8 C9 1.451(15) .
C9 C10 1.425(16) .
C9 H9 0.9500 .
C10 C11 1.369(16) .
C11 C12 1.407(15) .
C12 C13 1.379(15) .
C12 H12 0.9500 .
C13 C14 1.550(15) .
C14 C15 1.534(14) .
C14 H14A 0.9900 .
C14 H14B 0.9900 .
C15 C20 1.399(15) .
C15 C16 1.410(15) .
C16 C17 1.413(14) .
C16 H16 0.9500 .
C17 C18 1.418(16) .
C18 C19 1.365(17) .
C19 C20 1.425(15) .
C19 H19 0.9500 .
C20 C21 1.533(15) .
C21 H21A 0.9900 .
C21 H21B 0.9900 .
C22 C23 1.507(15) .
C22 H22A 0.9900 .
C22 H22B 0.9900 .
C23 C24 1.380(15) .
C23 C27 1.389(15) .
C24 C25 1.410(16) .
C24 H24 0.9500 .
C25 H25 0.9500 .
C26 C27 1.372(15) .
C26 H26 0.9500 .
C27 H27 0.9500 .
C28 H28A 0.9800 .
C28 H28B 0.9800 .
C28 H28C 0.9800 .
C29 C30 1.545(16) .
C29 H29A 0.9900 .
C29 H29B 0.9900 .
C30 C34 1.394(16) .
C30 C31 1.399(16) .
C31 C32 1.378(16) .
C31 H31 0.9500 .
C32 H32 0.9500 .
C33 C34 1.395(16) .
C33 H33 0.9500 .
C34 H34 0.9500 .
C35 H35A 0.9800 .
C35 H35B 0.9800 .
C35 H35C 0.9800 .
C36 C37 1.525(15) .
C36 H36A 0.9900 .
C36 H36B 0.9900 .
C37 C41 1.402(16) .
C37 C38 1.409(16) .
C38 C39 1.385(16) .
C38 H38 0.9500 .
C39 H39 0.9500 .
C40 C41 1.364(15) .
C40 H40 0.9500 .
C41 H41 0.9500 .
C42 H42A 0.9800 .
C42 H42B 0.9800 .
C42 H42C 0.9800 .
C43 C44 1.502(17) .
C44 H44A 0.9800 .
C44 H44B 0.9800 .
C44 H44C 0.9800 .
C45 C46 1.55(2) .
C46 H46A 0.9800 .
C46 H46B 0.9800 .
C46 H46C 0.9800 .
C47 B3 1.668(19) .
C47 B2 1.68(2) .
C47 B4 1.69(2) .
C47 C48 1.697(17) .
C47 B1 1.73(2) .
C47 H47 1.1200 .
C48 B6 1.674(19) .
C48 B4 1.684(19) .
C48 B7 1.731(17) .
C48 B1 1.764(19) .
C48 H48 1.1200 .
B1 B2 1.80(2) .
B1 B8 1.80(2) .
B1 B7 1.821(19) .
B1 H1A 1.1200 .
B2 B3 1.75(2) .
B2 B9 1.76(2) .
B2 B8 1.85(2) .
B2 H2B 1.1200 .
B3 B4 1.77(2) .
B3 B9 1.77(2) .
B3 B5 1.79(2) .
B3 H3A 1.1200 .
B4 B6 1.78(2) .
B4 B5 1.78(2) .
B4 H4 1.1200 .
B5 B6 1.77(2) .
B5 B9 1.80(2) .
B5 B10 1.81(2) .
B5 H5A 1.1200 .
B6 B10 1.78(2) .
B6 B7 1.79(2) .
B6 H6 1.1200 .
B7 B10 1.76(2) .
B7 B8 1.78(2) .
B7 H7 1.1200 .
B8 B10 1.76(2) .
B8 B9 1.79(2) .
B8 H8 1.1200 .
B9 B10 1.79(2) .
B9 H9A 1.1200 .
B10 H10 1.1200 .
